data_1560637
loop_
_publ_author_name
'Ishii, Yuto'
'Matsushita, Yoshitaka'
'Oda, Migaku'
'Yoshida, Hiroyuki'

_publ_section_title
;
 Structural study of quasi-one-dimensional vanadium pyroxene LiVSi2O6
 single crystals
;
_journal_name_full 'Journal of Solid State Chemistry'
_journal_page_first 125
_journal_page_last 129
_journal_paper_doi 10.1016/j.jssc.2016.11.012
_journal_volume 246
_journal_year 2017
_chemical_formula_sum 'Li O6 Si2 V'
_chemical_formula_weight 210.06
_space_group_crystal_system monoclinic
_space_group_IT_number 15
_space_group_name_Hall '-C 2yc'
_space_group_name_H-M_alt 'C 1 2/c 1'
_atom_sites_solution_hydrogens .
_cell_angle_alpha 90
_cell_angle_beta 109.7160(10)
_cell_angle_gamma 90
_cell_formula_units_Z 4
_cell_length_a 9.6299(4)
_cell_length_b 8.5850(3)
_cell_length_c 5.3077(2)
_cell_measurement_reflns_used 4932
_cell_measurement_temperature 293(2)
_cell_measurement_theta_max 46.35
_cell_measurement_theta_min 3.27
_cell_volume 413.08(3)
_computing_cell_refinement 'CrystalClear (Rigaku, 1997--2002)'
_computing_data_collection 'CrystalClear (Rigaku, 1997--2002)'
_computing_data_reduction 'CrystalClear (Rigaku, 1997--2002)'
_computing_structure_refinement 'SHELXL-2014/7 (Sheldrick, 2014)'
_computing_structure_solution 'SHELXS-2013 (Sheldrick, 2013)'
_diffrn_ambient_temperature 293(2)
_diffrn_detector_area_resol_mean 28.5714
_diffrn_measured_fraction_theta_full 0.984
_diffrn_measured_fraction_theta_max 0.881
_diffrn_measurement_device
;
Rigaku AFC11 Saturn724+ (4x4 bin mode)
;
_diffrn_measurement_method dtprofit.ref
_diffrn_radiation_detector CCD
_diffrn_radiation_monochromator Confocal
_diffrn_radiation_source 'Rotating Anode'
_diffrn_radiation_type MoK\a
_diffrn_radiation_wavelength 0.71073
_diffrn_reflns_av_R_equivalents 0.0319
_diffrn_reflns_av_unetI/netI 0.0266
_diffrn_reflns_Laue_measured_fraction_full 0.984
_diffrn_reflns_Laue_measured_fraction_max 0.881
_diffrn_reflns_limit_h_max 18
_diffrn_reflns_limit_h_min -13
_diffrn_reflns_limit_k_max 17
_diffrn_reflns_limit_k_min -17
_diffrn_reflns_limit_l_max 10
_diffrn_reflns_limit_l_min -10
_diffrn_reflns_number 5433
_diffrn_reflns_point_group_measured_fraction_full 0.984
_diffrn_reflns_point_group_measured_fraction_max 0.881
_diffrn_reflns_theta_full 25.242
_diffrn_reflns_theta_max 46.348
_diffrn_reflns_theta_min 3.268
_exptl_absorpt_coefficient_mu 2.922
_exptl_absorpt_correction_T_max 0.7491
_exptl_absorpt_correction_T_min 0.6075
_exptl_absorpt_correction_type multi-scan
_exptl_absorpt_process_details
;
CrystalClear (Rigaku, 1997--2002)
;
_exptl_crystal_colour Green
_exptl_crystal_density_diffrn 3.378
_exptl_crystal_description Needle
_exptl_crystal_F_000 408
_exptl_crystal_size_max 0.200
_exptl_crystal_size_mid 0.060
_exptl_crystal_size_min 0.060
_refine_diff_density_max 1.511
_refine_diff_density_min -1.177
_refine_diff_density_rms 0.402
_refine_ls_extinction_coef 0.059(4)
_refine_ls_extinction_expression Fc^*^=kFc[1+0.001xFc^2^\l^3^/sin(2\q)]^-1/4^
_refine_ls_extinction_method 'SHELXL-2014/7 (Sheldrick 2014'
_refine_ls_goodness_of_fit_ref 1.289
_refine_ls_hydrogen_treatment undef
_refine_ls_matrix_type full
_refine_ls_number_parameters 48
_refine_ls_number_reflns 1611
_refine_ls_number_restraints 0
_refine_ls_restrained_S_all 1.289
_refine_ls_R_factor_all 0.0337
_refine_ls_R_factor_gt 0.0330
_refine_ls_shift/su_max 0.001
_refine_ls_shift/su_mean 0.000
_refine_ls_structure_factor_coef Fsqd
_refine_ls_weighting_details 'w=1/[\s^2^(Fo^2^)+(0.0402P)^2^+0.2140P] where P=(Fo^2^+2Fc^2^)/3'
_refine_ls_weighting_scheme calc
_refine_ls_wR_factor_gt 0.0799
_refine_ls_wR_factor_ref 0.0805
_reflns_Friedel_coverage 0.000
_reflns_Friedel_fraction_full .
_reflns_Friedel_fraction_max .
_reflns_number_gt 1562
_reflns_number_total 1611
_reflns_threshold_expression 'I > 2\s(I)'
_cod_data_source_file JSSC-2017-246-125.cif
_cod_data_source_block 1
_cod_original_sg_symbol_H-M 'C 2/c'
_cod_database_code 1560637
_shelx_space_group_comment
;
The symmetry employed for this shelxl refinement is uniquely defined
by the following loop, which should always be used as a source of
symmetry information in preference to the above space-group names.
They are only intended as comments.
;
_shelx_estimated_absorpt_t_min 0.593
_shelx_estimated_absorpt_t_max 0.844

loop_
_space_group_symop_operation_xyz
'x, y, z'
'-x, y, -z+1/2'
'x+1/2, y+1/2, z'
'-x+1/2, y+1/2, -z+1/2'
'-x, -y, -z'
'x, -y, z-1/2'
'-x+1/2, -y+1/2, -z'
'x+1/2, -y+1/2, z-1/2'

loop_
_atom_site_label
_atom_site_type_symbol
_atom_site_fract_x
_atom_site_fract_y
_atom_site_fract_z
_atom_site_U_iso_or_equiv
_atom_site_adp_type
_atom_site_occupancy
_atom_site_site_symmetry_order
_atom_site_calc_flag
_atom_site_refinement_flags_posn
_atom_site_refinement_flags_adp
_atom_site_refinement_flags_occupancy
_atom_site_disorder_assembly
_atom_site_disorder_group
V V 0.5000 0.40594(2) 0.2500 0.00419(6) Uani 1 2 d S T P . .
Si Si 0.70317(3) 0.09067(2) 0.23103(5) 0.00433(6) Uani 1 1 d . . . . .
O1 O 0.61661(7) 0.58636(6) 0.15523(12) 0.00550(10) Uani 1 1 d . . . . .
O2 O 0.63092(7) 0.25976(7) 0.17301(12) 0.00904(10) Uani 1 1 d . . . . .
O3 O 0.64428(8) 0.00286(7) -0.05807(12) 0.00989(11) Uani 1 1 d . . . . .
Li Li 0.5000 -0.2346(4) -0.7500 0.0179(5) Uani 1 2 d S T P . .

loop_
_atom_site_aniso_label
_atom_site_aniso_U_11
_atom_site_aniso_U_22
_atom_site_aniso_U_33
_atom_site_aniso_U_23
_atom_site_aniso_U_13
_atom_site_aniso_U_12
V 0.00387(11) 0.00391(7) 0.00472(7) 0.000 0.00138(6) 0.000
Si 0.00367(13) 0.00493(9) 0.00432(9) 0.00027(4) 0.00125(8) 0.00074(5)
O1 0.0041(3) 0.00641(18) 0.00573(18) 0.00033(11) 0.00131(17) -0.00046(12)
O2 0.0094(3) 0.00652(18) 0.0123(2) 0.00163(14) 0.0051(2) 0.00364(15)
O3 0.0068(3) 0.0150(2) 0.0079(2) -0.00552(16) 0.00250(18) -0.00037(17)
Li 0.0216(15) 0.0169(11) 0.0165(11) 0.000 0.0082(11) 0.000

loop_
_atom_type_symbol
_atom_type_description
_atom_type_scat_dispersion_real
_atom_type_scat_dispersion_imag
_atom_type_scat_source
O O 0.0106 0.0060 'International Tables Vol C Tables 4.2.6.8 and 6.1.1.4'
Li Li -0.0003 0.0001 'International Tables Vol C Tables 4.2.6.8 and 6.1.1.4'
Si Si 0.0817 0.0704 'International Tables Vol C Tables 4.2.6.8 and 6.1.1.4'
V V 0.3005 0.5294 'International Tables Vol C Tables 4.2.6.8 and 6.1.1.4'

loop_
_geom_angle_atom_site_label_1
_geom_angle_atom_site_label_2
_geom_angle_atom_site_label_3
_geom_angle
_geom_angle_site_symmetry_1
_geom_angle_site_symmetry_3
O2 V O2 98.27(4) 2_655 .
O2 V O1 87.97(2) 2_655 6_566
O2 V O1 94.44(3) . 6_566
O2 V O1 94.44(3) 2_655 5_665
O2 V O1 87.97(2) . 5_665
O1 V O1 176.33(3) 6_566 5_665
O2 V O1 171.78(3) 2_655 .
O2 V O1 89.33(2) . .
O1 V O1 94.60(2) 6_566 .
O1 V O1 82.64(3) 5_665 .
O2 V O1 89.33(2) 2_655 2_655
O2 V O1 171.78(3) . 2_655
O1 V O1 82.65(3) 6_566 2_655
O1 V O1 94.59(2) 5_665 2_655
O1 V O1 83.26(3) . 2_655
O2 V Li 93.62(5) 2_655 5_654
O2 V Li 45.78(3) . 5_654
O1 V Li 140.02(3) 6_566 5_654
O1 V Li 42.67(4) 5_665 5_654
O1 V Li 89.44(5) . 5_654
O1 V Li 137.27(4) 2_655 5_654
O2 V Li 45.77(3) 2_655 5_655
O2 V Li 93.62(5) . 5_655
O1 V Li 42.67(4) 6_566 5_655
O1 V Li 140.02(4) 5_665 5_655
O1 V Li 137.27(4) . 5_655
O1 V Li 89.44(5) 2_655 5_655
Li V Li 122.00(11) 5_654 5_655
O2 V Li 130.865(19) 2_655 1_566
O2 V Li 130.865(19) . 1_566
O1 V Li 88.164(14) 6_566 1_566
O1 V Li 88.164(14) 5_665 1_566
O1 V Li 41.630(16) . 1_566
O1 V Li 41.630(16) 2_655 1_566
Li V Li 119.00(5) 5_654 1_566
Li V Li 119.00(5) 5_655 1_566
O2 V V 88.207(18) 2_655 5_666
O2 V V 135.36(2) . 5_666
O1 V V 41.418(15) 6_566 5_666
O1 V V 135.773(16) 5_665 5_666
O1 V V 88.565(17) . 5_666
O1 V V 41.227(17) 2_655 5_666
Li V V 177.67(5) 5_654 5_666
Li V V 60.32(5) 5_655 5_666
Li V V 58.677(5) 1_566 5_666
O2 V V 135.36(2) 2_655 5_665
O2 V V 88.207(18) . 5_665
O1 V V 135.773(16) 6_566 5_665
O1 V V 41.418(15) 5_665 5_665
O1 V V 41.227(17) . 5_665
O1 V V 88.565(17) 2_655 5_665
Li V V 60.32(5) 5_654 5_665
Li V V 177.67(5) 5_655 5_665
Li V V 58.677(5) 1_566 5_665
V V V 117.353(10) 5_666 5_665
O2 Si O3 110.58(3) . 6_556
O2 Si O3 104.40(4) . .
O3 Si O3 109.15(3) 6_556 .
O2 Si O1 115.59(3) . 4_645
O3 Si O1 107.93(3) 6_556 4_645
O3 Si O1 109.03(3) . 4_645
O2 Si Li 47.53(6) . 5_654
O3 Si Li 121.66(3) 6_556 5_654
O3 Si Li 56.92(6) . 5_654
O1 Si Li 130.41(3) 4_645 5_654
Si O1 Li 119.37(5) 4_655 1_566
Si O1 V 121.38(3) 4_655 5_665
Li O1 V 94.63(3) 1_566 5_665
Si O1 V 121.48(3) 4_655 .
Li O1 V 96.52(7) 1_566 .
V O1 V 97.36(3) 5_665 .
Si O2 V 146.10(4) . .
Si O2 Li 99.88(8) . 5_654
V O2 Li 95.21(6) . 5_654
Si O3 Si 141.67(5) 6 .
Si O3 Li 113.33(4) 6 5_654
Si O3 Li 89.10(4) . 5_654
O1 Li O1 83.70(12) 2_644 1_544
O1 Li O2 90.23(7) 2_644 5_654
O1 Li O2 81.29(7) 1_544 5_654
O1 Li O2 81.29(7) 2_644 6
O1 Li O2 90.23(7) 1_544 6
O2 Li O2 168.65(17) 5_654 6
O1 Li O3 141.67(3) 2_644 6
O1 Li O3 115.37(3) 1_544 6
O2 Li O3 123.99(11) 5_654 6
O2 Li O3 66.55(5) 6 6
O1 Li O3 115.37(3) 2_644 5_654
O1 Li O3 141.67(3) 1_544 5_654
O2 Li O3 66.55(5) 5_654 5_654
O2 Li O3 123.99(11) 6 5_654
O3 Li O3 70.99(9) 6 5_654
O1 Li Si 111.21(3) 2_644 6
O1 Li Si 105.64(3) 1_544 6
O2 Li Si 157.88(12) 5_654 6
O2 Li Si 32.59(3) 6 6
O3 Li Si 33.98(2) 6 6
O3 Li Si 98.00(10) 5_654 6
O1 Li Si 105.64(3) 2_644 5_654
O1 Li Si 111.21(3) 1_544 5_654
O2 Li Si 32.59(3) 5_654 5_654
O2 Li Si 157.88(12) 6 5_654
O3 Li Si 98.00(10) 6 5_654
O3 Li Si 33.98(2) 5_654 5_654
Si Li Si 129.86(12) 6 5_654
O1 Li V 90.73(9) 2_644 5_654
O1 Li V 42.70(3) 1_544 5_654
O2 Li V 39.02(3) 5_654 5_654
O2 Li V 132.93(10) 6 5_654
O3 Li V 126.27(4) 6 5_654
O3 Li V 101.41(2) 5_654 5_654
Si Li V 140.647(12) 6 5_654
Si Li V 68.751(7) 5_654 5_654
O1 Li V 42.70(3) 2_644 5_655
O1 Li V 90.73(9) 1_544 5_655
O2 Li V 132.93(10) 5_654 5_655
O2 Li V 39.02(3) 6 5_655
O3 Li V 101.41(2) 6 5_655
O3 Li V 126.27(4) 5_654 5_655
Si Li V 68.751(7) 6 5_655
Si Li V 140.647(12) 5_654 5_655
V Li V 122.00(11) 5_654 5_655
O1 Li V 41.85(6) 2_644 1_544
O1 Li V 41.85(6) 1_544 1_544
O2 Li V 84.32(8) 5_654 1_544
O2 Li V 84.32(8) 6 1_544
O3 Li V 144.50(5) 6 1_544
O3 Li V 144.50(5) 5_654 1_544
Si Li V 115.07(6) 6 1_544
Si Li V 115.07(6) 5_654 1_544
V Li V 61.00(5) 5_654 1_544
V Li V 61.00(5) 5_655 1_544

loop_
_geom_bond_atom_site_label_1
_geom_bond_atom_site_label_2
_geom_bond_distance
_geom_bond_site_symmetry_2
V O2 1.9181(6) 2_655
V O2 1.9181(6) .
V O1 2.0644(6) 6_566
V O1 2.0644(6) 5_665
V O1 2.0722(6) .
V O1 2.0722(6) 2_655
V Li 3.0342(16) 5_654
V Li 3.0342(16) 5_655
V Li 3.086(3) 1_566
V V 3.10666(18) 5_666
V V 3.10666(18) 5_665
Si O2 1.5942(6) .
Si O3 1.6272(6) 6_556
Si O3 1.6301(6) .
Si O1 1.6343(7) 4_645
Si Li 2.9160(14) 5_654
O1 Si 1.6343(7) 4_655
O1 Li 2.063(2) 1_566
O1 V 2.0644(6) 5_665
O2 Li 2.1834(7) 5_654
O3 Si 1.6272(6) 6
O3 Li 2.444(3) 5_654
Li O1 2.063(2) 2_644
Li O1 2.063(2) 1_544
Li O2 2.1834(7) 5_654
Li O2 2.1834(7) 6
Li O3 2.444(3) 6
Li O3 2.444(3) 5_654
Li Si 2.9160(14) 6
Li Si 2.9160(14) 5_654
Li V 3.0342(16) 5_654
Li V 3.0342(16) 5_655
Li V 3.086(3) 1_544

loop_
_geom_torsion_atom_site_label_1
_geom_torsion_atom_site_label_2
_geom_torsion_atom_site_label_3
_geom_torsion_atom_site_label_4
_geom_torsion
_geom_torsion_site_symmetry_1
_geom_torsion_site_symmetry_2
_geom_torsion_site_symmetry_3
_geom_torsion_site_symmetry_4
O3 Si O2 V 0.51(9) 6_556 . . .
O3 Si O2 V 117.78(8) . . . .
O1 Si O2 V -122.47(7) 4_645 . . .
Li Si O2 V 115.11(9) 5_654 . . .
O3 Si O2 Li -114.60(4) 6_556 . . 5_654
O3 Si O2 Li 2.67(5) . . . 5_654
O1 Si O2 Li 122.42(4) 4_645 . . 5_654
O2 Si O3 Si 125.88(7) . . . 6
O3 Si O3 Si -115.87(8) 6_556 . . 6
O1 Si O3 Si 1.81(8) 4_645 . . 6
Li Si O3 Si 128.23(8) 5_654 . . 6
O2 Si O3 Li -2.35(4) . . . 5_654
O3 Si O3 Li 115.90(3) 6_556 . . 5_654
O1 Si O3 Li -126.42(4) 4_645 . . 5_654
